data_1516499
loop_
_publ_author_name
'Furukawa, Shunsuke'
'Haga, Shunsuke'
'Kobayashi, Junji'
'Kawashima, Takayuki'

_publ_section_title
;
 Synthesis of \p-Extended Dibenzophospholes by Intramolecular Radical
 Cyclization and Their Properties.
;
_journal_issue 12
_journal_name_full 'Organic letters'
_journal_page_first 3228
_journal_page_last 3231
_journal_paper_doi 10.1021/ol501189u
_journal_volume 16
_journal_year 2014
_chemical_formula_sum 'C38 H36 P2 S2'
_chemical_formula_weight 618.73
_space_group_IT_number 14
_symmetry_cell_setting monoclinic
_symmetry_Int_Tables_number 14
_symmetry_space_group_name_Hall '-P 2ybc'
_symmetry_space_group_name_H-M 'P 1 21/c 1'
_atom_sites_solution_hydrogens geom
_atom_sites_solution_primary direct
_atom_sites_solution_secondary difmap
_audit_creation_method SHELXL-97
_cell_angle_alpha 90.00
_cell_angle_beta 98.7827(17)
_cell_angle_gamma 90.00
_cell_formula_units_Z 4
_cell_length_a 10.201(5)
_cell_length_b 19.080(9)
_cell_length_c 16.886(8)
_cell_measurement_reflns_used 5667
_cell_measurement_temperature 120(2)
_cell_measurement_theta_max 27.4835
_cell_measurement_theta_min 3.0402
_cell_volume 3248(3)
_computing_structure_refinement 'SHELXL-97 (Sheldrick, 1997)'
_computing_structure_solution 'SHELXS-97 (Sheldrick, 1990)'
_diffrn_ambient_temperature 120(2)
_diffrn_measured_fraction_theta_full 0.992
_diffrn_measured_fraction_theta_max 0.992
_diffrn_radiation_monochromator graphite
_diffrn_radiation_source 'fine-focus sealed tube'
_diffrn_radiation_type MoK\a
_diffrn_radiation_wavelength 0.71070
_diffrn_reflns_av_R_equivalents 0.0523
_diffrn_reflns_av_sigmaI/netI 0.0605
_diffrn_reflns_limit_h_max 9
_diffrn_reflns_limit_h_min -12
_diffrn_reflns_limit_k_max 18
_diffrn_reflns_limit_k_min -22
_diffrn_reflns_limit_l_max 20
_diffrn_reflns_limit_l_min -20
_diffrn_reflns_number 20685
_diffrn_reflns_theta_full 25.00
_diffrn_reflns_theta_max 25.00
_diffrn_reflns_theta_min 3.06
_exptl_absorpt_coefficient_mu 0.289
_exptl_absorpt_correction_T_max 0.9717
_exptl_absorpt_correction_T_min 0.8933
_exptl_absorpt_correction_type multi-scan
_exptl_absorpt_process_details
;
Jacobson, R. (1998) Private communication
;
_exptl_crystal_colour Colorless
_exptl_crystal_density_diffrn 1.265
_exptl_crystal_density_method 'not measured'
_exptl_crystal_description Platelet
_exptl_crystal_F_000 1304
_exptl_crystal_size_max 0.40
_exptl_crystal_size_mid 0.10
_exptl_crystal_size_min 0.10
_refine_diff_density_max 0.369
_refine_diff_density_min -0.276
_refine_diff_density_rms 0.061
_refine_ls_extinction_method none
_refine_ls_goodness_of_fit_ref 1.062
_refine_ls_hydrogen_treatment mixed
_refine_ls_matrix_type full
_refine_ls_number_parameters 410
_refine_ls_number_reflns 5667
_refine_ls_number_restraints 0
_refine_ls_restrained_S_all 1.062
_refine_ls_R_factor_all 0.0665
_refine_ls_R_factor_gt 0.0459
_refine_ls_shift/su_max 0.001
_refine_ls_shift/su_mean 0.000
_refine_ls_structure_factor_coef Fsqd
_refine_ls_weighting_details 'calc w=1/[\s^2^(Fo^2^)+(0.0592P)^2^+0.6419P] where P=(Fo^2^+2Fc^2^)/3'
_refine_ls_weighting_scheme calc
_refine_ls_wR_factor_gt 0.1103
_refine_ls_wR_factor_ref 0.1243
_reflns_number_gt 4306
_reflns_number_total 5667
_reflns_threshold_expression >2sigma(I)
_cod_data_source_file ol501189u_si_003.cif
_cod_data_source_block synPS_2
_cod_depositor_comments 'Adding full bibliography for 1516499--1516500.cif.'
_cod_original_sg_symbol_H-M 'P 21/c'
_cod_database_code 1516499

loop_
_symmetry_equiv_pos_as_xyz
'x, y, z'
'-x, y+1/2, -z+1/2'
'-x, -y, -z'
'x, -y-1/2, z-1/2'

loop_
_atom_site_label
_atom_site_type_symbol
_atom_site_fract_x
_atom_site_fract_y
_atom_site_fract_z
_atom_site_U_iso_or_equiv
_atom_site_adp_type
_atom_site_occupancy
_atom_site_symmetry_multiplicity
_atom_site_calc_flag
_atom_site_refinement_flags
_atom_site_disorder_assembly
_atom_site_disorder_group
P1 P 0.78869(6) 0.17029(3) 0.78386(4) 0.01764(17) Uani 1 1 d . . .
P2 P 0.34788(6) 0.24820(3) 0.49069(4) 0.01713(17) Uani 1 1 d . . .
S1 S 0.84517(7) 0.24272(4) 0.86293(4) 0.02875(19) Uani 1 1 d . . .
S2 S 0.37436(7) 0.31611(4) 0.40890(4) 0.02793(19) Uani 1 1 d . . .
C1 C 0.8976(2) 0.14827(13) 0.71271(15) 0.0207(6) Uani 1 1 d . . .
C2 C 1.0285(2) 0.12558(13) 0.72847(16) 0.0235(6) Uani 1 1 d . . .
H2A H 1.0706 0.1197 0.7822 0.028 Uiso 1 1 calc R . .
C3 C 1.0977(2) 0.11154(13) 0.66515(16) 0.0226(6) Uani 1 1 d . . .
C4 C 1.0332(2) 0.12161(13) 0.58688(16) 0.0245(6) Uani 1 1 d . . .
H4A H 1.0793 0.1115 0.5434 0.029 Uiso 1 1 calc R . .
C5 C 0.9038(2) 0.14588(13) 0.57081(16) 0.0227(6) Uani 1 1 d . . .
H5A H 0.8631 0.1535 0.5171 0.027 Uiso 1 1 calc R . .
C6 C 0.8340(2) 0.15911(13) 0.63397(15) 0.0192(6) Uani 1 1 d . . .
C7 C 0.6967(2) 0.18596(12) 0.62905(14) 0.0177(5) Uani 1 1 d . . .
C8 C 0.6567(2) 0.19487(12) 0.70439(14) 0.0166(5) Uani 1 1 d . . .
C9 C 0.5327(2) 0.22031(12) 0.71337(14) 0.0161(5) Uani 1 1 d . . .
H9A H 0.5086 0.2268 0.7650 0.019 Uiso 1 1 calc R . .
C10 C 0.2426(2) 0.27334(12) 0.56273(14) 0.0171(5) Uani 1 1 d . . .
C11 C 0.1133(2) 0.29740(12) 0.54741(15) 0.0207(6) Uani 1 1 d . . .
H11A H 0.0722 0.3060 0.4939 0.025 Uiso 1 1 calc R . .
C12 C 0.0435(2) 0.30902(13) 0.61150(16) 0.0230(6) Uani 1 1 d . B .
C13 C 0.1076(2) 0.29587(13) 0.68881(16) 0.0229(6) Uani 1 1 d . . .
H13A H 0.0602 0.3030 0.7324 0.027 Uiso 1 1 calc R . .
C14 C 0.2383(2) 0.27262(12) 0.70490(15) 0.0199(6) Uani 1 1 d . . .
H14A H 0.2797 0.2645 0.7584 0.024 Uiso 1 1 calc R . .
C15 C 0.3070(2) 0.26147(12) 0.64099(15) 0.0167(5) Uani 1 1 d . . .
C16 C 0.4445(2) 0.23600(12) 0.64462(14) 0.0151(5) Uani 1 1 d . . .
C17 C 0.4841(2) 0.22710(12) 0.56907(14) 0.0165(5) Uani 1 1 d . . .
C18 C 0.6097(2) 0.20328(13) 0.55995(15) 0.0188(5) Uani 1 1 d . . .
H18A H 0.6354 0.1990 0.5084 0.023 Uiso 1 1 calc R . .
C19 C 0.7368(2) 0.08976(13) 0.82575(16) 0.0229(6) Uani 1 1 d . . .
C20 C 0.6697(3) 0.09251(16) 0.89049(17) 0.0356(7) Uani 1 1 d . . .
H20A H 0.6548 0.1365 0.9139 0.043 Uiso 1 1 calc R . .
C21 C 0.6238(4) 0.0321(2) 0.9217(2) 0.0595(11) Uani 1 1 d . . .
H21A H 0.5750 0.0350 0.9652 0.071 Uiso 1 1 calc R . .
C22 C 0.6477(4) -0.0310(2) 0.8910(3) 0.0762(15) Uani 1 1 d . . .
H22A H 0.6175 -0.0724 0.9136 0.091 Uiso 1 1 calc R . .
C23 C 0.7157(4) -0.03546(18) 0.8270(4) 0.0864(17) Uani 1 1 d . . .
H23A H 0.7326 -0.0800 0.8055 0.104 Uiso 1 1 calc R . .
C24 C 0.7599(3) 0.02502(16) 0.7940(2) 0.0536(10) Uani 1 1 d . . .
H24A H 0.8060 0.0219 0.7493 0.064 Uiso 1 1 calc R . .
C25 C 0.2812(2) 0.16476(13) 0.45137(14) 0.0193(5) Uani 1 1 d . . .
C26 C 0.1613(3) 0.16604(13) 0.40019(15) 0.0231(6) Uani 1 1 d . . .
H26A H 0.1215 0.2097 0.3833 0.028 Uiso 1 1 calc R . .
C27 C 0.0991(3) 0.10407(14) 0.37355(16) 0.0293(7) Uani 1 1 d . . .
H27A H 0.0167 0.1053 0.3387 0.035 Uiso 1 1 calc R . .
C28 C 0.1559(3) 0.04093(15) 0.39719(17) 0.0353(7) Uani 1 1 d . . .
H28A H 0.1122 -0.0014 0.3793 0.042 Uiso 1 1 calc R . .
C29 C 0.2762(3) 0.03871(15) 0.44675(19) 0.0373(7) Uani 1 1 d . . .
H29A H 0.3162 -0.0052 0.4617 0.045 Uiso 1 1 calc R . .
C30 C 0.3399(3) 0.10053(13) 0.47520(16) 0.0275(6) Uani 1 1 d . . .
H30A H 0.4220 0.0989 0.5103 0.033 Uiso 1 1 calc R . .
C31 C 1.2387(2) 0.08523(13) 0.68074(17) 0.0268(6) Uani 1 1 d . . .
H31A H 1.2782 0.0980 0.7361 0.032 Uiso 1 1 calc R . .
H31B H 1.2904 0.1091 0.6436 0.032 Uiso 1 1 calc R . .
C32 C 1.2506(3) 0.00627(14) 0.6705(2) 0.0420(8) Uani 1 1 d . . .
H32A H 1.2071 -0.0071 0.6161 0.050 Uiso 1 1 calc R . .
H32B H 1.2036 -0.0179 0.7098 0.050 Uiso 1 1 calc R . .
C33 C 1.3950(3) -0.01816(16) 0.6821(3) 0.0513(10) Uani 1 1 d . . .
H33A H 1.4426 0.0069 0.6438 0.062 Uiso 1 1 calc R . .
H33B H 1.4378 -0.0059 0.7370 0.062 Uiso 1 1 calc R . .
C34 C 1.4076(4) -0.09685(19) 0.6698(4) 0.106(2) Uani 1 1 d . . .
H34A H 1.3754 -0.1220 0.7136 0.159 Uiso 1 1 calc R . .
H34B H 1.5008 -0.1088 0.6691 0.159 Uiso 1 1 calc R . .
H34C H 1.3547 -0.1104 0.6187 0.159 Uiso 1 1 calc R . .
C35 C -0.0967(3) 0.33637(15) 0.59770(19) 0.0343(7) Uani 1 1 d . . .
H35A H -0.1365 0.3266 0.5416 0.041 Uiso 0.80 1 calc PR A 1
H35B H -0.1492 0.3108 0.6331 0.041 Uiso 0.80 1 calc PR A 1
H35C H -0.1018 0.3717 0.5544 0.041 Uiso 0.20 1 calc PR A 2
H35D H -0.1545 0.2969 0.5763 0.041 Uiso 0.20 1 calc PR A 2
C36 C -0.1058(3) 0.41365(19) 0.6132(3) 0.0370(9) Uani 0.80 1 d P B 1
H36A H -0.0588 0.4241 0.6677 0.044 Uiso 0.80 1 calc PR B 1
H36B H -0.2001 0.4266 0.6116 0.044 Uiso 0.80 1 calc PR B 1
C37 C -0.0435(6) 0.4604(3) 0.5496(4) 0.0339(14) Uani 0.50 1 d P B 1
H37A H 0.0519 0.4491 0.5530 0.041 Uiso 0.50 1 calc PR B 1
H37B H -0.0876 0.4485 0.4949 0.041 Uiso 0.50 1 calc PR B 1
C38 C -0.0588(7) 0.5383(3) 0.5638(4) 0.0466(17) Uani 0.50 1 d P B 1
H38A H -0.1532 0.5507 0.5548 0.070 Uiso 0.50 1 calc PR B 1
H38B H -0.0127 0.5648 0.5267 0.070 Uiso 0.50 1 calc PR B 1
H38C H -0.0205 0.5498 0.6191 0.070 Uiso 0.50 1 calc PR B 1
C39 C -0.1561(16) 0.3675(9) 0.6617(10) 0.045(4) Uani 0.20 1 d P B 2
H39A H -0.0866 0.3905 0.7004 0.054 Uiso 0.20 1 calc PR B 2
H39B H -0.1980 0.3306 0.6905 0.054 Uiso 0.20 1 calc PR B 2
C40 C -0.2679(9) 0.4254(5) 0.6254(5) 0.085(3) Uani 0.50 1 d P B 2
H40A H -0.2995 0.4096 0.5700 0.102 Uiso 0.50 1 calc PR B 2
H40B H -0.3428 0.4176 0.6554 0.102 Uiso 0.50 1 calc PR B 2
C41 C -0.2576(10) 0.5013(6) 0.6195(6) 0.095(3) Uani 0.50 1 d P B 2
H41A H -0.1975 0.5191 0.6660 0.143 Uiso 0.50 1 calc PR B 2
H41B H -0.3455 0.5223 0.6183 0.143 Uiso 0.50 1 calc PR B 2
H41C H -0.2228 0.5134 0.5703 0.143 Uiso 0.50 1 calc PR B 2

loop_
_atom_site_aniso_label
_atom_site_aniso_U_11
_atom_site_aniso_U_22
_atom_site_aniso_U_33
_atom_site_aniso_U_23
_atom_site_aniso_U_13
_atom_site_aniso_U_12
P1 0.0147(3) 0.0224(4) 0.0152(3) -0.0006(3) 0.0001(3) 0.0020(3)
P2 0.0170(4) 0.0191(4) 0.0141(3) 0.0000(3) -0.0012(3) 0.0003(3)
S1 0.0249(4) 0.0301(4) 0.0281(4) -0.0105(3) -0.0062(3) 0.0016(3)
S2 0.0361(4) 0.0274(4) 0.0193(4) 0.0057(3) 0.0011(3) -0.0047(3)
C1 0.0162(13) 0.0244(14) 0.0208(13) -0.0032(11) 0.0010(10) 0.0002(10)
C2 0.0189(14) 0.0267(15) 0.0239(14) -0.0002(11) 0.0002(11) -0.0008(11)
C3 0.0156(13) 0.0207(14) 0.0321(15) -0.0024(11) 0.0058(11) -0.0019(10)
C4 0.0218(15) 0.0253(15) 0.0294(15) -0.0022(11) 0.0134(12) -0.0006(11)
C5 0.0195(14) 0.0273(15) 0.0221(14) -0.0009(11) 0.0054(11) -0.0005(11)
C6 0.0175(13) 0.0191(14) 0.0213(14) -0.0002(10) 0.0042(10) -0.0019(10)
C7 0.0159(13) 0.0183(13) 0.0191(13) -0.0005(10) 0.0035(10) -0.0013(10)
C8 0.0156(13) 0.0174(13) 0.0162(13) -0.0009(10) 0.0004(10) -0.0020(10)
C9 0.0162(13) 0.0164(13) 0.0159(13) -0.0013(10) 0.0028(10) -0.0016(10)
C10 0.0185(14) 0.0126(13) 0.0197(13) -0.0026(10) 0.0008(10) -0.0016(10)
C11 0.0208(14) 0.0166(14) 0.0217(14) -0.0026(10) -0.0059(11) 0.0035(10)
C12 0.0173(14) 0.0180(14) 0.0317(15) -0.0067(11) -0.0026(11) 0.0028(10)
C13 0.0192(14) 0.0220(15) 0.0281(15) -0.0071(11) 0.0059(11) 0.0022(11)
C14 0.0210(14) 0.0194(14) 0.0188(13) -0.0022(10) 0.0008(10) 0.0007(11)
C15 0.0160(13) 0.0122(13) 0.0211(13) -0.0014(10) 0.0006(10) -0.0017(10)
C16 0.0146(13) 0.0122(12) 0.0184(13) -0.0013(9) 0.0019(10) -0.0012(9)
C17 0.0181(13) 0.0151(13) 0.0155(13) 0.0013(10) 0.0005(10) -0.0019(10)
C18 0.0176(13) 0.0234(14) 0.0159(13) -0.0002(10) 0.0039(10) -0.0033(10)
C19 0.0172(14) 0.0226(15) 0.0276(15) 0.0044(11) -0.0001(11) 0.0054(11)
C20 0.0377(17) 0.0415(19) 0.0291(17) 0.0060(13) 0.0096(14) -0.0023(14)
C21 0.056(2) 0.066(3) 0.060(3) 0.033(2) 0.019(2) -0.004(2)
C22 0.045(2) 0.046(3) 0.141(4) 0.057(3) 0.024(3) 0.0111(18)
C23 0.059(3) 0.018(2) 0.192(6) 0.006(2) 0.052(3) 0.0099(17)
C24 0.051(2) 0.0272(19) 0.091(3) -0.0092(17) 0.040(2) 0.0012(15)
C25 0.0226(14) 0.0201(14) 0.0149(13) -0.0028(10) 0.0021(10) -0.0017(11)
C26 0.0269(15) 0.0223(15) 0.0189(14) 0.0021(11) 0.0004(11) -0.0007(11)
C27 0.0322(16) 0.0343(17) 0.0192(14) -0.0020(12) -0.0030(12) -0.0109(13)
C28 0.050(2) 0.0262(17) 0.0287(16) -0.0070(12) 0.0028(14) -0.0124(14)
C29 0.048(2) 0.0197(16) 0.0424(19) -0.0040(13) 0.0016(15) 0.0047(13)
C30 0.0260(15) 0.0250(16) 0.0295(15) -0.0037(12) -0.0017(12) 0.0031(12)
C31 0.0169(14) 0.0265(16) 0.0382(17) 0.0001(12) 0.0081(12) 0.0012(11)
C32 0.0224(16) 0.0262(17) 0.078(3) 0.0005(16) 0.0098(16) 0.0014(12)
C33 0.0277(18) 0.0312(19) 0.095(3) 0.0032(18) 0.0097(18) 0.0061(14)
C34 0.060(3) 0.033(2) 0.227(7) -0.006(3) 0.022(3) 0.0175(19)
C35 0.0183(15) 0.0373(18) 0.0449(19) -0.0116(14) -0.0032(13) 0.0086(12)
C36 0.025(2) 0.029(2) 0.056(3) -0.0140(19) 0.0033(18) 0.0130(16)
C37 0.030(3) 0.034(3) 0.037(3) 0.003(3) 0.002(3) 0.005(3)
C38 0.052(4) 0.023(3) 0.065(5) 0.001(3) 0.008(4) 0.008(3)
C39 0.043(10) 0.058(11) 0.033(9) -0.004(8) 0.000(8) 0.017(8)
C40 0.090(6) 0.086(7) 0.066(6) -0.045(5) -0.031(5) 0.077(5)
C41 0.085(7) 0.128(9) 0.067(6) 0.004(6) -0.008(5) -0.030(6)

loop_
_atom_type_symbol
_atom_type_description
_atom_type_scat_dispersion_real
_atom_type_scat_dispersion_imag
_atom_type_scat_source
C C 0.0033 0.0016 'International Tables Vol C Tables 4.2.6.8 and 6.1.1.4'
H H 0.0000 0.0000 'International Tables Vol C Tables 4.2.6.8 and 6.1.1.4'
P P 0.1023 0.0942 'International Tables Vol C Tables 4.2.6.8 and 6.1.1.4'
S S 0.1246 0.1234 'International Tables Vol C Tables 4.2.6.8 and 6.1.1.4'

loop_
_geom_angle_atom_site_label_1
_geom_angle_atom_site_label_2
_geom_angle_atom_site_label_3
_geom_angle
C19 P1 C1 108.04(12)
C19 P1 C8 106.36(11)
C1 P1 C8 91.75(12)
C19 P1 S1 114.17(10)
C1 P1 S1 118.27(9)
C8 P1 S1 115.66(9)
C10 P2 C17 92.05(12)
C10 P2 C25 104.54(11)
C17 P2 C25 105.95(11)
C10 P2 S2 117.59(9)
C17 P2 S2 119.55(9)
C25 P2 S2 114.18(9)
C2 C1 C6 121.3(2)
C2 C1 P1 128.0(2)
C6 C1 P1 110.68(18)
C1 C2 C3 119.8(2)
C1 C2 H2A 120.1
C3 C2 H2A 120.1
C2 C3 C4 118.6(2)
C2 C3 C31 120.8(2)
C4 C3 C31 120.7(2)
C5 C4 C3 121.9(2)
C5 C4 H4A 119.0
C3 C4 H4A 119.0
C4 C5 C6 119.6(2)
C4 C5 H5A 120.2
C6 C5 H5A 120.2
C5 C6 C1 118.8(2)
C5 C6 C7 127.6(2)
C1 C6 C7 113.6(2)
C18 C7 C8 119.6(2)
C18 C7 C6 127.2(2)
C8 C7 C6 113.2(2)
C9 C8 C7 122.6(2)
C9 C8 P1 126.70(18)
C7 C8 P1 110.72(17)
C8 C9 C16 118.0(2)
C8 C9 H9A 121.0
C16 C9 H9A 121.0
C11 C10 C15 121.8(2)
C11 C10 P2 127.6(2)
C15 C10 P2 110.51(18)
C10 C11 C12 119.4(2)
C10 C11 H11A 120.3
C12 C11 H11A 120.3
C13 C12 C11 118.4(2)
C13 C12 C35 120.4(2)
C11 C12 C35 121.2(2)
C12 C13 C14 122.6(2)
C12 C13 H13A 118.7
C14 C13 H13A 118.7
C15 C14 C13 118.6(2)
C15 C14 H14A 120.7
C13 C14 H14A 120.7
C14 C15 C10 119.2(2)
C14 C15 C16 127.3(2)
C10 C15 C16 113.5(2)
C9 C16 C17 119.6(2)
C9 C16 C15 126.5(2)
C17 C16 C15 113.8(2)
C18 C17 C16 122.5(2)
C18 C17 P2 127.50(19)
C16 C17 P2 109.99(17)
C17 C18 C7 117.7(2)
C17 C18 H18A 121.2
C7 C18 H18A 121.2
C20 C19 C24 118.5(3)
C20 C19 P1 119.3(2)
C24 C19 P1 122.1(2)
C19 C20 C21 120.7(3)
C19 C20 H20A 119.6
C21 C20 H20A 119.6
C22 C21 C20 120.5(4)
C22 C21 H21A 119.7
C20 C21 H21A 119.7
C21 C22 C23 120.1(3)
C21 C22 H22A 119.9
C23 C22 H22A 119.9
C22 C23 C24 119.9(4)
C22 C23 H23A 120.0
C24 C23 H23A 120.0
C19 C24 C23 120.2(3)
C19 C24 H24A 119.9
C23 C24 H24A 119.9
C26 C25 C30 119.6(2)
C26 C25 P2 117.25(18)
C30 C25 P2 122.97(19)
C27 C26 C25 120.3(2)
C27 C26 H26A 119.9
C25 C26 H26A 119.9
C28 C27 C26 120.3(3)
C28 C27 H27A 119.9
C26 C27 H27A 119.9
C27 C28 C29 120.2(3)
C27 C28 H28A 119.9
C29 C28 H28A 119.9
C28 C29 C30 120.5(3)
C28 C29 H29A 119.7
C30 C29 H29A 119.7
C25 C30 C29 119.1(3)
C25 C30 H30A 120.5
C29 C30 H30A 120.5
C3 C31 C32 113.6(2)
C3 C31 H31A 108.8
C32 C31 H31A 108.8
C3 C31 H31B 108.8
C32 C31 H31B 108.8
H31A C31 H31B 107.7
C31 C32 C33 112.3(2)
C31 C32 H32A 109.1
C33 C32 H32A 109.1
C31 C32 H32B 109.1
C33 C32 H32B 109.1
H32A C32 H32B 107.9
C34 C33 C32 112.5(3)
C34 C33 H33A 109.1
C32 C33 H33A 109.1
C34 C33 H33B 109.1
C32 C33 H33B 109.1
H33A C33 H33B 107.8
C33 C34 H34A 109.5
C33 C34 H34B 109.5
H34A C34 H34B 109.5
C33 C34 H34C 109.5
H34A C34 H34C 109.5
H34B C34 H34C 109.5
C39 C35 C36 54.7(7)
C39 C35 C12 121.6(7)
C36 C35 C12 113.3(2)
C39 C35 H35A 129.4
C36 C35 H35A 108.9
C12 C35 H35A 108.9
C39 C35 H35B 54.8
C36 C35 H35B 108.9
C12 C35 H35B 108.9
H35A C35 H35B 107.7
C39 C35 H35C 106.9
C36 C35 H35C 57.5
C12 C35 H35C 106.9
H35A C35 H35C 56.9
H35B C35 H35C 144.0
C39 C35 H35D 106.9
C36 C35 H35D 139.5
C12 C35 H35D 106.9
H35A C35 H35D 51.2
H35B C35 H35D 59.9
H35C C35 H35D 106.7
C35 C36 C37 112.9(3)
C35 C36 H36A 109.0
C37 C36 H36A 109.0
C35 C36 H36B 109.0
C37 C36 H36B 109.0
H36A C36 H36B 107.8
C38 C37 C36 112.3(5)
C38 C37 H37A 109.1
C36 C37 H37A 109.1
C38 C37 H37B 109.1
C36 C37 H37B 109.1
H37A C37 H37B 107.9
C35 C39 C40 110.2(10)
C35 C39 H39A 109.6
C40 C39 H39A 109.6
C35 C39 H39B 109.6
C40 C39 H39B 109.6
H39A C39 H39B 108.1
C41 C40 C39 130.0(10)
C41 C40 H40A 104.8
C39 C40 H40A 104.8
C41 C40 H40B 104.8
C39 C40 H40B 104.8
H40A C40 H40B 105.8
C40 C41 H41A 109.5
C40 C41 H41B 109.5
H41A C41 H41B 109.5
C40 C41 H41C 109.5
H41A C41 H41C 109.5
H41B C41 H41C 109.5

loop_
_geom_bond_atom_site_label_1
_geom_bond_atom_site_label_2
_geom_bond_distance
P1 C19 1.804(3)
P1 C1 1.806(3)
P1 C8 1.811(2)
P1 S1 1.9467(11)
P2 C10 1.806(2)
P2 C17 1.812(2)
P2 C25 1.817(3)
P2 S2 1.9425(11)
C1 C2 1.390(4)
C1 C6 1.403(3)
C2 C3 1.394(4)
C2 H2A 0.9500
C3 C4 1.397(4)
C3 C31 1.507(3)
C4 C5 1.386(4)
C4 H4A 0.9500
C5 C6 1.393(3)
C5 H5A 0.9500
C6 C7 1.481(3)
C7 C18 1.394(3)
C7 C8 1.405(3)
C8 C9 1.385(3)
C9 C16 1.388(3)
C9 H9A 0.9500
C10 C11 1.383(3)
C10 C15 1.402(3)
C11 C12 1.401(4)
C11 H11A 0.9500
C12 C13 1.390(4)
C12 C35 1.507(4)
C13 C14 1.393(4)
C13 H13A 0.9500
C14 C15 1.390(3)
C14 H14A 0.9500
C15 C16 1.477(3)
C16 C17 1.406(3)
C17 C18 1.391(3)
C18 H18A 0.9500
C19 C20 1.377(4)
C19 C24 1.381(4)
C20 C21 1.378(4)
C20 H20A 0.9500
C21 C22 1.348(6)
C21 H21A 0.9500
C22 C23 1.372(6)
C22 H22A 0.9500
C23 C24 1.387(5)
C23 H23A 0.9500
C24 H24A 0.9500
C25 C26 1.386(4)
C25 C30 1.396(4)
C26 C27 1.384(4)
C26 H26A 0.9500
C27 C28 1.370(4)
C27 H27A 0.9500
C28 C29 1.376(4)
C28 H28A 0.9500
C29 C30 1.396(4)
C29 H29A 0.9500
C30 H30A 0.9500
C31 C32 1.524(4)
C31 H31A 0.9900
C31 H31B 0.9900
C32 C33 1.528(4)
C32 H32A 0.9900
C32 H32B 0.9900
C33 C34 1.524(5)
C33 H33A 0.9900
C33 H33B 0.9900
C34 H34A 0.9800
C34 H34B 0.9800
C34 H34C 0.9800
C35 C39 1.445(15)
C35 C36 1.503(4)
C35 H35A 0.9900
C35 H35B 0.9900
C35 H35C 0.9900
C35 H35D 0.9900
C36 C37 1.600(7)
C36 H36A 0.9900
C36 H36B 0.9900
C37 C38 1.517(8)
C37 H37A 0.9900
C37 H37B 0.9900
C38 H38A 0.9800
C38 H38B 0.9800
C38 H38C 0.9800
C39 C40 1.637(16)
C39 H39A 0.9900
C39 H39B 0.9900
C40 C41 1.456(12)
C40 H40A 0.9900
C40 H40B 0.9900
C41 H41A 0.9800
C41 H41B 0.9800
C41 H41C 0.9800

loop_
_geom_torsion_atom_site_label_1
_geom_torsion_atom_site_label_2
_geom_torsion_atom_site_label_3
_geom_torsion_atom_site_label_4
_geom_torsion
C19 P1 C1 C2 -74.5(3)
C8 P1 C1 C2 177.7(2)
S1 P1 C1 C2 57.1(3)
C19 P1 C1 C6 107.45(19)
C8 P1 C1 C6 -0.39(19)
S1 P1 C1 C6 -120.94(17)
C6 C1 C2 C3 -1.6(4)
P1 C1 C2 C3 -179.46(19)
C1 C2 C3 C4 0.8(4)
C1 C2 C3 C31 -178.5(2)
C2 C3 C4 C5 0.9(4)
C31 C3 C4 C5 -179.8(2)
C3 C4 C5 C6 -1.7(4)
C4 C5 C6 C1 0.8(4)
C4 C5 C6 C7 179.1(2)
C2 C1 C6 C5 0.8(4)
P1 C1 C6 C5 178.99(19)
C2 C1 C6 C7 -177.7(2)
P1 C1 C6 C7 0.5(3)
C5 C6 C7 C18 0.1(4)
C1 C6 C7 C18 178.4(2)
C5 C6 C7 C8 -178.7(2)
C1 C6 C7 C8 -0.4(3)
C18 C7 C8 C9 0.2(4)
C6 C7 C8 C9 179.1(2)
C18 C7 C8 P1 -178.84(18)
C6 C7 C8 P1 0.1(3)
C19 P1 C8 C9 71.8(2)
C1 P1 C8 C9 -178.8(2)
S1 P1 C8 C9 -56.1(2)
C19 P1 C8 C7 -109.23(19)
C1 P1 C8 C7 0.15(19)
S1 P1 C8 C7 122.86(16)
C7 C8 C9 C16 1.4(3)
P1 C8 C9 C16 -179.76(18)
C17 P2 C10 C11 179.9(2)
C25 P2 C10 C11 -73.0(2)
S2 P2 C10 C11 54.8(2)
C17 P2 C10 C15 -3.64(18)
C25 P2 C10 C15 103.42(18)
S2 P2 C10 C15 -128.77(15)
C15 C10 C11 C12 -1.3(4)
P2 C10 C11 C12 174.85(18)
C10 C11 C12 C13 0.1(4)
C10 C11 C12 C35 179.0(2)
C11 C12 C13 C14 0.9(4)
C35 C12 C13 C14 -178.0(2)
C12 C13 C14 C15 -0.7(4)
C13 C14 C15 C10 -0.5(3)
C13 C14 C15 C16 -178.9(2)
C11 C10 C15 C14 1.5(4)
P2 C10 C15 C14 -175.22(18)
C11 C10 C15 C16 -179.9(2)
P2 C10 C15 C16 3.4(2)
C8 C9 C16 C17 -1.3(3)
C8 C9 C16 C15 178.0(2)
C14 C15 C16 C9 -2.0(4)
C10 C15 C16 C9 179.5(2)
C14 C15 C16 C17 177.3(2)
C10 C15 C16 C17 -1.2(3)
C9 C16 C17 C18 -0.4(4)
C15 C16 C17 C18 -179.7(2)
C9 C16 C17 P2 177.80(17)
C15 C16 C17 P2 -1.6(2)
C10 P2 C17 C18 -179.0(2)
C25 P2 C17 C18 75.2(2)
S2 P2 C17 C18 -55.4(2)
C10 P2 C17 C16 2.94(18)
C25 P2 C17 C16 -102.81(18)
S2 P2 C17 C16 126.51(15)
C16 C17 C18 C7 1.9(4)
P2 C17 C18 C7 -175.93(18)
C8 C7 C18 C17 -1.8(3)
C6 C7 C18 C17 179.4(2)
C1 P1 C19 C20 170.1(2)
C8 P1 C19 C20 -92.5(2)
S1 P1 C19 C20 36.3(2)
C1 P1 C19 C24 -11.3(3)
C8 P1 C19 C24 86.1(3)
S1 P1 C19 C24 -145.1(2)
C24 C19 C20 C21 -1.5(4)
P1 C19 C20 C21 177.2(2)
C19 C20 C21 C22 2.2(5)
C20 C21 C22 C23 -1.4(6)
C21 C22 C23 C24 0.0(7)
C20 C19 C24 C23 0.0(5)
P1 C19 C24 C23 -178.6(3)
C22 C23 C24 C19 0.7(7)
C10 P2 C25 C26 72.5(2)
C17 P2 C25 C26 168.94(19)
S2 P2 C25 C26 -57.4(2)
C10 P2 C25 C30 -102.5(2)
C17 P2 C25 C30 -6.0(2)
S2 P2 C25 C30 127.7(2)
C30 C25 C26 C27 0.7(4)
P2 C25 C26 C27 -174.4(2)
C25 C26 C27 C28 -0.3(4)
C26 C27 C28 C29 -0.9(4)
C27 C28 C29 C30 1.7(5)
C26 C25 C30 C29 0.1(4)
P2 C25 C30 C29 174.9(2)
C28 C29 C30 C25 -1.3(4)
C2 C3 C31 C32 99.6(3)
C4 C3 C31 C32 -79.7(3)
C3 C31 C32 C33 176.8(3)
C31 C32 C33 C34 -178.5(4)
C13 C12 C35 C39 17.1(10)
C11 C12 C35 C39 -161.8(9)
C13 C12 C35 C36 78.8(4)
C11 C12 C35 C36 -100.1(3)
C39 C35 C36 C37 -179.1(9)
C12 C35 C36 C37 67.7(4)
C35 C36 C37 C38 177.4(4)
C36 C35 C39 C40 53.6(9)
C12 C35 C39 C40 151.2(8)
C35 C39 C40 C41 -97.4(14)
